data_7102862
loop_
_publ_author_name
'Zhao, Jun-Wei'
'Zhang, Jie'
'Zheng, Shou-Tian'
'Yang, Guo-Yu'

_publ_section_title
;
 Combination between lacunary polyoxometalates and high-nuclear
 transition metal clusters under hydrothermal conditions: first
 (3,6)-connected framework constructed from sandwich-type
 polyoxometalate building blocks containing a novel (Cu8) cluster.
;
_journal_issue 5
_journal_name_full 'Chemical communications (Cambridge, England)'
_journal_page_first 570
_journal_page_last 572
_journal_paper_doi 10.1039/b713510f
_journal_year 2008
_chemical_formula_sum 'C8 H42 Cu9 N8 O72 Si2 W18'
_chemical_formula_weight 5339.84
_chemical_name_systematic
;
?
;
_space_group_IT_number 138
_symmetry_cell_setting tetragonal
_symmetry_space_group_name_Hall '-P 4ac 2ac'
_symmetry_space_group_name_H-M 'P 42/n c m :2'
_atom_sites_solution_hydrogens geom
_atom_sites_solution_primary direct
_atom_sites_solution_secondary difmap
_audit_creation_method SHELXL-97
_cell_angle_alpha 90.00
_cell_angle_beta 90.00
_cell_angle_gamma 90.00
_cell_formula_units_Z 4
_cell_length_a 21.3874(13)
_cell_length_b 21.3874(13)
_cell_length_c 18.634(2)
_cell_measurement_reflns_used 21980
_cell_measurement_temperature 293(2)
_cell_measurement_theta_max 27.4835
_cell_measurement_theta_min 2.1292
_cell_volume 8523.4(12)
_computing_cell_refinement 'CrystalClear (Rigaku/MSC Inc., 2005)'
_computing_data_collection 'CrystalClear (Rigaku/MSC Inc., 2005)'
_computing_data_reduction 'CrystalClear (Rigaku/MSC Inc., 2005)'
_computing_molecular_graphics 'PLATON (Spek, 2003)'
_computing_publication_material 'PLATON (Spek, 2003)'
_computing_structure_refinement 'SHELXL-97 (Sheldrick, 1997)'
_computing_structure_solution 'SHELXS-97 (Sheldrick, 1990)'
_diffrn_ambient_temperature 293(2)
_diffrn_measured_fraction_theta_full 0.986
_diffrn_measured_fraction_theta_max 0.986
_diffrn_measurement_device_type 'Saturn70 (4x4 bin mode)'
_diffrn_measurement_method CCD_Profile_fitting
_diffrn_radiation_monochromator graphite
_diffrn_radiation_source 'fine-focus sealed tube'
_diffrn_radiation_type MoK\a
_diffrn_radiation_wavelength 0.71073
_diffrn_reflns_av_R_equivalents 0.2017
_diffrn_reflns_av_sigmaI/netI 0.0670
_diffrn_reflns_limit_h_max 25
_diffrn_reflns_limit_h_min -25
_diffrn_reflns_limit_k_max 21
_diffrn_reflns_limit_k_min -25
_diffrn_reflns_limit_l_max 21
_diffrn_reflns_limit_l_min -22
_diffrn_reflns_number 51668
_diffrn_reflns_theta_full 25.00
_diffrn_reflns_theta_max 25.00
_diffrn_reflns_theta_min 2.69
_diffrn_standards_decay_% 0
_diffrn_standards_interval_count 0
_diffrn_standards_interval_time .
_diffrn_standards_number 0
_exptl_absorpt_coefficient_mu 26.499
_exptl_absorpt_correction_T_max 0.0415
_exptl_absorpt_correction_T_min 0.0388
_exptl_absorpt_correction_type multi-scan
_exptl_absorpt_process_details 'SADABS (Sheldrick, 1996)'
_exptl_crystal_colour 'dark green'
_exptl_crystal_density_diffrn 4.161
_exptl_crystal_density_method 'not measured'
_exptl_crystal_description ployhedron
_exptl_crystal_F_000 9372
_exptl_crystal_size_max 0.35
_exptl_crystal_size_mid 0.34
_exptl_crystal_size_min 0.33
_refine_diff_density_max 4.734
_refine_diff_density_min -3.302
_refine_diff_density_rms 0.565
_refine_ls_extinction_method none
_refine_ls_goodness_of_fit_ref 1.077
_refine_ls_hydrogen_treatment constr
_refine_ls_matrix_type full
_refine_ls_number_parameters 285
_refine_ls_number_reflns 3859
_refine_ls_number_restraints 1
_refine_ls_restrained_S_all 1.077
_refine_ls_R_factor_all 0.0834
_refine_ls_R_factor_gt 0.0747
_refine_ls_shift/su_max 0.001
_refine_ls_shift/su_mean 0.000
_refine_ls_structure_factor_coef Fsqd
_refine_ls_weighting_details 'calc w=1/[\s^2^(Fo^2^)+(0.1155P)^2^+0.0000P] where P=(Fo^2^+2Fc^2^)/3'
_refine_ls_weighting_scheme calc
_refine_ls_wR_factor_gt 0.1870
_refine_ls_wR_factor_ref 0.1966
_reflns_number_gt 3206
_reflns_number_total 3859
_reflns_threshold_expression >2sigma(I)
_cod_data_source_file b713510f.txt
_cod_data_source_block q
_cod_depositor_comments
;
The following automatic conversions were performed:
'_exptl_absorpt_correction_type' value 'Multi-scan' changed to
'multi-scan' according to
'/home/saulius/struct/CIF-dictionaries/cif_core.dic' dictionary named
'cif_core.dic' version 2.4.1 from 2010-06-29.

Automatic conversion script
Id: cif_fix_enum 1527 2010-12-29 10:47:43Z saulius 
;
_cod_original_sg_symbol_H-M P4(2)/ncm
_cod_database_code 7102862

loop_
_symmetry_equiv_pos_as_xyz
'x, y, z'
'-x+1/2, -y+1/2, z'
'-y+1/2, x, z+1/2'
'y, -x+1/2, z+1/2'
'-x, y+1/2, -z+1/2'
'x+1/2, -y, -z+1/2'
'y+1/2, x+1/2, -z'
'-y, -x, -z'
'-x, -y, -z'
'x-1/2, y-1/2, -z'
'y-1/2, -x, -z-1/2'
'-y, x-1/2, -z-1/2'
'x, -y-1/2, z-1/2'
'-x-1/2, y, z-1/2'
'-y-1/2, -x-1/2, z'
'y, x, z'

loop_
_atom_site_label
_atom_site_type_symbol
_atom_site_fract_x
_atom_site_fract_y
_atom_site_fract_z
_atom_site_U_iso_or_equiv
_atom_site_adp_type
_atom_site_occupancy
_atom_site_symmetry_multiplicity
_atom_site_calc_flag
_atom_site_refinement_flags
_atom_site_disorder_assembly
_atom_site_disorder_group
W1 W 0.21035(4) 0.41150(4) 0.18327(4) 0.0449(3) Uani 1 1 d . . .
W2 W 0.18421(4) 0.43599(4) 0.00715(4) 0.0407(3) Uani 1 1 d . . .
W3 W 0.17361(4) 0.55443(4) 0.12431(4) 0.0423(3) Uani 1 1 d . . .
W4 W 0.04622(4) 0.56322(4) 0.25726(4) 0.0427(3) Uani 1 1 d . . .
W5 W 0.08114(4) 0.41886(4) 0.31266(5) 0.0450(3) Uani 1 2 d S . .
Si Si 0.0547(2) 0.4453(2) 0.1249(3) 0.0265(14) Uani 1 2 d S . .
Cu1 Cu 0.05646(11) 0.64987(12) 0.11771(12) 0.0437(6) Uani 1 1 d . . .
Cu2 Cu -0.06042(11) 0.56042(11) 0.11400(16) 0.0364(7) Uani 1 2 d S . .
Cu3 Cu 0.04840(11) 0.54840(11) 0.0000 0.0353(7) Uani 1 2 d S . .
Cu4 Cu 0.1600(4) 0.3400(4) 0.4546(6) 0.102(3) Uani 0.50 2 d SP . .
O1 O 0.2766(7) 0.3870(8) 0.2250(8) 0.063(4) Uani 1 1 d . . .
O2 O 0.1558(7) 0.4276(6) 0.2600(6) 0.043(3) Uani 1 1 d . . .
O3 O 0.2266(6) 0.4995(7) 0.1791(6) 0.050(3) Uani 1 1 d . . .
O4 O 0.1297(6) 0.4572(5) 0.1130(6) 0.039(3) Uani 1 1 d . . .
O5 O 0.1642(6) 0.3358(6) 0.1760(10) 0.056(5) Uani 1 2 d S . .
O6 O 0.2355(6) 0.4038(6) 0.0868(6) 0.045(3) Uani 1 1 d . . .
O7 O 0.2386(6) 0.4213(6) -0.0557(7) 0.051(3) Uani 1 1 d . . .
O8 O 0.1414(5) 0.3586(5) 0.0122(9) 0.044(4) Uani 1 2 d S . .
O9 O 0.1213(5) 0.4709(6) -0.0430(6) 0.040(3) Uani 1 1 d . . .
O10 O 0.2099(6) 0.5163(6) 0.0410(6) 0.043(3) Uani 1 1 d . . .
O11 O 0.2170(6) 0.6205(7) 0.1269(7) 0.053(3) Uani 1 1 d . . .
O12 O 0.1059(6) 0.5819(6) 0.0717(6) 0.038(3) Uani 1 1 d . . .
O13 O 0.1223(7) 0.5640(6) 0.2099(7) 0.046(3) Uani 1 1 d . . .
O14 O -0.0328(6) 0.5328(6) 0.2887(9) 0.047(4) Uani 1 2 d S . .
O15 O 0.0521(7) 0.6327(7) 0.3045(7) 0.051(3) Uani 1 1 d . . .
O16 O 0.0088(6) 0.5894(6) 0.1734(6) 0.040(3) Uani 1 1 d . . .
O17 O 0.0359(6) 0.4641(6) 0.2064(8) 0.041(4) Uani 1 2 d S . .
O18 O -0.0054(7) 0.4188(7) 0.3269(7) 0.050(3) Uani 1 1 d . . .
O19 O 0.1057(6) 0.3943(6) 0.3961(9) 0.049(5) Uani 1 2 d S . .
O20 O 0.0163(6) 0.4837(6) 0.0649(8) 0.038(4) Uani 1 2 d S . .
O1W O -0.1276(8) 0.6276(8) 0.1704(12) 0.070(6) Uani 1 2 d S . .
O2W O 0.198(3) 0.302(3) 0.376(5) 0.14(3) Uiso 0.50 2 d SP . .
O3W O 0.129(2) 0.371(2) 0.555(3) 0.102(18) Uiso 0.50 2 d SP . .
N1 N 0.0198(10) 0.7195(9) 0.1704(9) 0.062(5) Uani 1 1 d . . .
H1A H -0.0219 0.7194 0.1639 0.074 Uiso 1 1 calc R . .
H1B H 0.0274 0.7145 0.2176 0.074 Uiso 1 1 calc R . .
N2 N 0.1135(10) 0.7133(9) 0.0765(11) 0.067(5) Uani 1 1 d . . .
H2A H 0.1525 0.6979 0.0717 0.080 Uiso 1 1 calc R . .
H2B H 0.0998 0.7263 0.0333 0.080 Uiso 1 1 calc R . .
C1 C 0.1119(11) 0.7642(15) 0.129(2) 0.103(12) Uani 1 1 d D . .
H1C H 0.1335 0.8004 0.1097 0.124 Uiso 1 1 calc R . .
H1D H 0.1333 0.7513 0.1724 0.124 Uiso 1 1 calc R . .
C2 C 0.0459(11) 0.7812(13) 0.1462(14) 0.075(7) Uani 1 1 d D . .
H2C H 0.0241 0.7969 0.1043 0.090 Uiso 1 1 calc R . .
H2D H 0.0440 0.8122 0.1842 0.090 Uiso 1 1 calc R . .

loop_
_atom_site_aniso_label
_atom_site_aniso_U_11
_atom_site_aniso_U_22
_atom_site_aniso_U_33
_atom_site_aniso_U_23
_atom_site_aniso_U_13
_atom_site_aniso_U_12
W1 0.0406(5) 0.0521(5) 0.0421(5) 0.0029(3) -0.0069(3) 0.0064(4)
W2 0.0371(5) 0.0463(5) 0.0387(5) 0.0003(3) 0.0007(3) 0.0064(4)
W3 0.0372(5) 0.0453(5) 0.0443(5) -0.0016(3) -0.0049(3) -0.0005(3)
W4 0.0490(5) 0.0446(5) 0.0344(5) -0.0031(3) -0.0039(3) 0.0008(4)
W5 0.0510(5) 0.0510(5) 0.0330(6) 0.0044(3) -0.0044(3) 0.0033(6)
Si 0.029(2) 0.029(2) 0.022(3) -0.0015(17) 0.0015(17) 0.001(3)
Cu1 0.0495(14) 0.0396(13) 0.0421(12) -0.0048(10) 0.0014(10) -0.0017(11)
Cu2 0.0379(11) 0.0379(11) 0.0334(14) -0.0015(9) 0.0015(9) -0.0004(14)
Cu3 0.0392(11) 0.0392(11) 0.0274(14) -0.0005(9) 0.0005(9) -0.0009(14)
Cu4 0.114(5) 0.114(5) 0.079(6) 0.001(4) -0.001(4) 0.004(7)
O1 0.049(8) 0.077(11) 0.065(9) -0.004(8) -0.025(7) -0.005(8)
O2 0.055(8) 0.045(8) 0.029(6) 0.000(5) -0.010(6) 0.000(7)
O3 0.041(7) 0.066(9) 0.041(7) -0.003(6) -0.014(6) 0.005(7)
O4 0.045(7) 0.032(6) 0.039(6) -0.005(5) -0.004(6) 0.010(6)
O5 0.054(8) 0.054(8) 0.059(11) -0.018(7) 0.018(7) 0.015(10)
O6 0.051(8) 0.044(7) 0.040(6) -0.004(6) -0.009(6) 0.007(6)
O7 0.042(7) 0.052(8) 0.058(8) 0.015(7) 0.000(7) 0.004(6)
O8 0.046(7) 0.046(7) 0.040(8) 0.008(5) -0.008(5) 0.031(9)
O9 0.028(6) 0.057(8) 0.034(6) -0.011(6) -0.009(5) -0.009(6)
O10 0.042(7) 0.052(8) 0.035(6) -0.004(6) -0.012(6) 0.000(6)
O11 0.040(7) 0.053(9) 0.066(9) -0.006(7) -0.013(6) -0.004(7)
O12 0.034(6) 0.042(7) 0.038(6) -0.002(6) -0.004(5) -0.005(6)
O13 0.056(8) 0.039(7) 0.042(7) 0.003(6) -0.003(6) 0.004(6)
O14 0.052(7) 0.052(7) 0.035(9) -0.004(6) 0.004(6) 0.014(10)
O15 0.059(8) 0.042(8) 0.051(7) -0.014(6) -0.010(6) 0.002(7)
O16 0.040(7) 0.040(7) 0.040(6) -0.006(5) -0.006(6) -0.005(6)
O17 0.051(7) 0.051(7) 0.021(7) -0.003(6) 0.003(6) -0.015(9)
O18 0.061(9) 0.051(8) 0.039(7) -0.004(6) -0.007(6) 0.004(7)
O19 0.058(7) 0.058(7) 0.031(8) -0.006(6) 0.006(6) 0.006(11)
O20 0.040(6) 0.040(6) 0.033(8) 0.005(5) -0.005(5) 0.002(8)
O1W 0.070(9) 0.070(9) 0.070(14) -0.022(9) 0.022(9) -0.012(13)
N1 0.084(14) 0.061(11) 0.040(8) -0.017(8) -0.005(9) 0.006(11)
N2 0.065(12) 0.065(12) 0.071(12) -0.004(10) 0.016(10) -0.007(10)
C1 0.061(17) 0.074(19) 0.17(4) 0.00(2) -0.022(19) 0.004(16)
C2 0.087(19) 0.069(17) 0.068(15) -0.006(13) 0.007(14) -0.022(15)

loop_
_atom_type_symbol
_atom_type_description
_atom_type_scat_dispersion_real
_atom_type_scat_dispersion_imag
_atom_type_scat_source
C C 0.0033 0.0016 'International Tables Vol C Tables 4.2.6.8 and 6.1.1.4'
H H 0.0000 0.0000 'International Tables Vol C Tables 4.2.6.8 and 6.1.1.4'
N N 0.0061 0.0033 'International Tables Vol C Tables 4.2.6.8 and 6.1.1.4'
O O 0.0106 0.0060 'International Tables Vol C Tables 4.2.6.8 and 6.1.1.4'
Cu Cu 0.3201 1.2651 'International Tables Vol C Tables 4.2.6.8 and 6.1.1.4'
Si Si 0.0817 0.0704 'International Tables Vol C Tables 4.2.6.8 and 6.1.1.4'
W W -0.8490 6.8722 'International Tables Vol C Tables 4.2.6.8 and 6.1.1.4'

loop_
_geom_angle_atom_site_label_1
_geom_angle_atom_site_label_2
_geom_angle_atom_site_label_3
_geom_angle
_geom_angle_site_symmetry_1
_geom_angle_site_symmetry_3
_geom_angle_publ_flag
O1 W1 O2 103.1(7) . . ?
O1 W1 O6 99.9(7) . . ?
O2 W1 O6 157.0(5) . . ?
O1 W1 O5 101.7(8) . . ?
O2 W1 O5 83.6(6) . . ?
O6 W1 O5 90.3(7) . . ?
O1 W1 O3 99.8(7) . . ?
O2 W1 O3 87.9(6) . . ?
O6 W1 O3 89.7(5) . . ?
O5 W1 O3 158.2(7) . . ?
O1 W1 O4 169.9(6) . . ?
O2 W1 O4 83.8(5) . . ?
O6 W1 O4 73.6(5) . . ?
O5 W1 O4 86.2(7) . . ?
O3 W1 O4 72.9(5) . . ?
O7 W2 O9 103.5(6) . . ?
O7 W2 O8 101.9(7) . . ?
O9 W2 O8 91.5(6) . . ?
O7 W2 O10 101.5(6) . . ?
O9 W2 O10 90.8(5) . . ?
O8 W2 O10 155.3(6) . . ?
O7 W2 O6 94.2(6) . . ?
O9 W2 O6 162.2(5) . . ?
O8 W2 O6 85.8(6) . . ?
O10 W2 O6 84.6(5) . . ?
O7 W2 O4 166.0(6) . . ?
O9 W2 O4 89.1(5) . . ?
O8 W2 O4 83.5(6) . . ?
O10 W2 O4 72.0(5) . . ?
O6 W2 O4 73.1(5) . . ?
O11 W3 O12 100.4(6) . . ?
O11 W3 O10 99.0(6) . . ?
O12 W3 O10 91.3(5) . . ?
O11 W3 O3 99.9(6) . . ?
O12 W3 O3 159.7(6) . . ?
O10 W3 O3 86.1(5) . . ?
O11 W3 O13 101.4(6) . . ?
O12 W3 O13 87.7(5) . . ?
O10 W3 O13 159.4(5) . . ?
O3 W3 O13 87.8(6) . . ?
O11 W3 O4 170.3(6) . . ?
O12 W3 O4 85.3(5) . . ?
O10 W3 O4 72.9(5) . . ?
O3 W3 O4 74.7(5) . . ?
O13 W3 O4 86.5(5) . . ?
O15 W4 O16 101.6(6) . . ?
O15 W4 O13 99.9(6) . . ?
O16 W4 O13 88.5(6) . . ?
O15 W4 O14 101.6(7) . . ?
O16 W4 O14 88.8(7) . . ?
O13 W4 O14 158.5(6) . . ?
O15 W4 O18 100.3(6) . 15_665 ?
O16 W4 O18 158.0(6) . 15_665 ?
O13 W4 O18 89.2(6) . 15_665 ?
O14 W4 O18 85.4(7) . 15_665 ?
O15 W4 O17 173.3(6) . . ?
O16 W4 O17 83.7(6) . . ?
O13 W4 O17 84.1(5) . . ?
O14 W4 O17 74.4(5) . . ?
O18 W4 O17 74.3(6) 15_665 . ?
O19 W5 O18 100.0(6) . 15_665 ?
O19 W5 O18 100.0(6) . . ?
O18 W5 O18 88.9(9) 15_665 . ?
O19 W5 O2 104.0(6) . . ?
O18 W5 O2 88.6(6) 15_665 . ?
O18 W5 O2 155.9(5) . . ?
O19 W5 O2 104.0(6) . 15_665 ?
O18 W5 O2 155.9(5) 15_665 15_665 ?
O18 W5 O2 88.6(6) . 15_665 ?
O2 W5 O2 84.1(8) . 15_665 ?
O19 W5 O17 170.9(8) . . ?
O18 W5 O17 73.7(5) 15_665 . ?
O18 W5 O17 73.7(5) . . ?
O2 W5 O17 82.6(5) . . ?
O2 W5 O17 82.6(5) 15_665 . ?
O20 Si O17 113.4(10) . . ?
O20 Si O4 108.9(6) . 15_665 ?
O17 Si O4 109.3(6) . 15_665 ?
O20 Si O4 108.9(6) . . ?
O17 Si O4 109.3(6) . . ?
O4 Si O4 106.7(9) 15_665 . ?
O16 Cu1 N1 91.7(7) . . ?
O16 Cu1 N2 170.1(7) . . ?
N1 Cu1 N2 85.4(9) . . ?
O16 Cu1 O12 91.3(5) . . ?
N1 Cu1 O12 171.3(7) . . ?
N2 Cu1 O12 90.3(7) . . ?
O16 Cu1 O9 74.8(4) . 7_455 ?
N1 Cu1 O9 100.5(7) . 7_455 ?
N2 Cu1 O9 115.0(7) . 7_455 ?
O12 Cu1 O9 88.2(5) . 7_455 ?
O16 Cu2 O16 99.3(7) . 15_665 ?
O16 Cu2 O9 171.6(5) . 9_565 ?
O16 Cu2 O9 85.0(5) 15_665 9_565 ?
O16 Cu2 O9 85.0(5) . 7_455 ?
O16 Cu2 O9 171.6(5) 15_665 7_455 ?
O9 Cu2 O9 89.8(7) 9_565 7_455 ?
O16 Cu2 O1W 90.9(6) . . ?
O16 Cu2 O1W 90.9(6) 15_665 . ?
O9 Cu2 O1W 96.2(6) 9_565 . ?
O9 Cu2 O1W 96.2(6) 7_455 . ?
O12 Cu3 O12 90.4(7) . 7_455 ?
O12 Cu3 O20 174.1(6) . 9_565 ?
O12 Cu3 O20 93.3(5) 7_455 9_565 ?
O12 Cu3 O20 93.3(5) . . ?
O12 Cu3 O20 174.1(6) 7_455 . ?
O20 Cu3 O20 83.5(7) 9_565 . ?
O12 Cu3 O9 94.1(4) . . ?
O12 Cu3 O9 88.2(5) 7_455 . ?
O20 Cu3 O9 90.6(6) 9_565 . ?
O20 Cu3 O9 86.8(6) . . ?
O12 Cu3 O9 88.2(5) . 7_455 ?
O12 Cu3 O9 94.1(4) 7_455 7_455 ?
O20 Cu3 O9 86.8(6) 9_565 7_455 ?
O20 Cu3 O9 90.6(6) . 7_455 ?
O9 Cu3 O9 176.6(6) . 7_455 ?
O12 Cu3 Cu3 134.8(4) . 9_565 ?
O12 Cu3 Cu3 134.8(4) 7_455 9_565 ?
O20 Cu3 Cu3 41.7(3) 9_565 9_565 ?
O20 Cu3 Cu3 41.7(3) . 9_565 ?
O9 Cu3 Cu3 88.3(3) . 9_565 ?
O9 Cu3 Cu3 88.3(3) 7_455 9_565 ?
O2W Cu4 O19 94(3) . . ?
O2W Cu4 O3W 169(3) . . ?
O19 Cu4 O3W 97.0(19) . . ?
W1 O2 W5 154.9(7) . . ?
W1 O3 W3 120.9(7) . . ?
Si O4 W3 122.0(6) . . ?
Si O4 W2 124.9(6) . . ?
W3 O4 W2 92.8(5) . . ?
Si O4 W1 124.8(7) . . ?
W3 O4 W1 91.4(4) . . ?
W2 O4 W1 91.3(4) . . ?
W1 O5 W1 151.5(11) . 15_665 ?
W1 O6 W2 121.9(7) . . ?
W2 O8 W2 147.5(9) . 15_665 ?
W2 O9 Cu2 134.5(7) . 9_565 ?
W2 O9 Cu1 115.5(6) . 7_455 ?
Cu2 O9 Cu1 92.2(5) 9_565 7_455 ?
W2 O9 Cu3 126.6(5) . . ?
Cu2 O9 Cu3 91.7(5) 9_565 . ?
Cu1 O9 Cu3 80.3(4) 7_455 . ?
W2 O10 W3 122.2(7) . . ?
W3 O12 Cu3 137.9(7) . . ?
W3 O12 Cu1 114.9(6) . . ?
Cu3 O12 Cu1 103.2(5) . . ?
W4 O13 W3 152.3(8) . . ?
W4 O14 W4 120.8(9) 15_665 . ?
W4 O16 Cu1 115.3(6) . . ?
W4 O16 Cu2 135.6(7) . . ?
Cu1 O16 Cu2 107.9(6) . . ?
Si O17 W4 125.6(5) . . ?
Si O17 W4 125.6(5) . 15_665 ?
W4 O17 W4 90.4(6) . 15_665 ?
Si O17 W5 124.8(10) . . ?
W4 O17 W5 89.6(4) . . ?
W4 O17 W5 89.6(4) 15_665 . ?
W5 O18 W4 122.4(7) . 15_665 ?
W5 O19 Cu4 149.1(11) . . ?
Si O20 Cu3 127.5(5) . 9_565 ?
Si O20 Cu3 127.5(5) . . ?
Cu3 O20 Cu3 96.5(7) 9_565 . ?
C2 N1 Cu1 111.8(14) . . ?
C2 N1 H1A 109.3 . . ?
Cu1 N1 H1A 109.3 . . ?
C2 N1 H1B 109.3 . . ?
Cu1 N1 H1B 109.3 . . ?
H1A N1 H1B 107.9 . . ?
C1 N2 Cu1 103.6(16) . . ?
C1 N2 H2A 111.0 . . ?
Cu1 N2 H2A 111.0 . . ?
C1 N2 H2B 111.0 . . ?
Cu1 N2 H2B 111.0 . . ?
H2A N2 H2B 109.0 . . ?
N2 C1 C2 110(2) . . ?
N2 C1 H1C 109.6 . . ?
C2 C1 H1C 109.6 . . ?
N2 C1 H1D 109.6 . . ?
C2 C1 H1D 109.6 . . ?
H1C C1 H1D 108.1 . . ?
C1 C2 N1 102(2) . . ?
C1 C2 H2C 111.4 . . ?
N1 C2 H2C 111.4 . . ?
C1 C2 H2D 111.4 . . ?
N1 C2 H2D 111.4 . . ?
H2C C2 H2D 109.3 . . ?

loop_
_geom_bond_atom_site_label_1
_geom_bond_atom_site_label_2
_geom_bond_distance
_geom_bond_site_symmetry_2
_geom_bond_publ_flag
W1 O1 1.699(13) . ?
W1 O2 1.877(13) . ?
W1 O6 1.884(12) . ?
W1 O5 1.901(5) . ?
W1 O3 1.915(15) . ?
W1 O4 2.376(12) . ?
W2 O7 1.681(14) . ?
W2 O9 1.800(12) . ?
W2 O8 1.893(4) . ?
W2 O10 1.911(13) . ?
W2 O6 1.970(12) . ?
W2 O4 2.336(12) . ?
W3 O11 1.692(14) . ?
W3 O12 1.844(12) . ?
W3 O10 1.918(12) . ?
W3 O3 1.926(13) . ?
W3 O13 1.946(13) . ?
W3 O4 2.291(12) . ?
W4 O15 1.732(13) . ?
W4 O16 1.843(12) . ?
W4 O13 1.852(14) . ?
W4 O14 1.904(9) . ?
W4 O18 1.942(14) 15_665 ?
W4 O17 2.333(12) . ?
W5 O19 1.722(18) . ?
W5 O18 1.871(16) 15_665 ?
W5 O18 1.871(16) . ?
W5 O2 1.883(14) . ?
W5 O2 1.883(14) 15_665 ?
W5 O17 2.406(17) . ?
Si O20 1.613(17) . ?
Si O17 1.622(16) . ?
Si O4 1.638(14) 15_665 ?
Si O4 1.638(14) . ?
Cu1 O16 1.946(13) . ?
Cu1 N1 1.948(17) . ?
Cu1 N2 1.980(19) . ?
Cu1 O12 1.992(13) . ?
Cu1 O9 2.380(13) 7_455 ?
Cu2 O16 1.950(12) . ?
Cu2 O16 1.950(12) 15_665 ?
Cu2 O9 1.973(11) 9_565 ?
Cu2 O9 1.973(11) 7_455 ?
Cu2 O1W 2.29(2) . ?
Cu3 O12 1.953(12) . ?
Cu3 O12 1.953(12) 7_455 ?
Cu3 O20 1.962(10) 9_565 ?
Cu3 O20 1.962(10) . ?
Cu3 O9 2.412(12) . ?
Cu3 O9 2.412(12) 7_455 ?
Cu3 Cu3 2.928(7) 9_565 ?
Cu4 O2W 1.86(9) . ?
Cu4 O19 1.97(2) . ?
Cu4 O3W 2.08(6) . ?
O5 W1 1.901(5) 15_665 ?
O8 W2 1.893(4) 15_665 ?
O9 Cu2 1.973(11) 9_565 ?
O9 Cu1 2.380(13) 7_455 ?
O14 W4 1.904(9) 15_665 ?
O17 W4 2.333(12) 15_665 ?
O18 W4 1.942(14) 15_665 ?
O20 Cu3 1.962(10) 9_565 ?
N1 C2 1.50(3) . ?
N1 H1A 0.9000 . ?
N1 H1B 0.9000 . ?
N2 C1 1.46(4) . ?
N2 H2A 0.9000 . ?
N2 H2B 0.9000 . ?
C1 C2 1.492(10) . ?
C1 H1C 0.9700 . ?
C1 H1D 0.9700 . ?
C2 H2C 0.9700 . ?
C2 H2D 0.9700 . ?

loop_
_geom_hbond_atom_site_label_D
_geom_hbond_atom_site_label_H
_geom_hbond_atom_site_label_A
_geom_hbond_distance_DH
_geom_hbond_distance_HA
_geom_hbond_distance_DA
_geom_hbond_angle_DHA
_geom_hbond_site_symmetry_A
N1 H1A O7 0.90 2.39 3.03(2) 128.0 7_455
N1 H1B O3 0.90 2.38 3.06(2) 133.1 11_566
N1 H1B O15 0.90 2.44 3.19(2) 140.5 .
N2 H2A O11 0.90 2.39 3.12(3) 138.2 .
N2 H2B O10 0.90 2.29 3.02(3) 138.4 7_455
